data_4082772
loop_
_publ_author_name
'Ebert, Hanna'
'Timmermann, Vanessa'
'Oswald, Tim'
'Saak, Wolfgang'
'Schmidtmann, Marc'
'Friedemann, Marion'
'Haase, Detlev'
'Beckhaus, R\"udiger'

_publ_section_title
;
 Synthesis and Reactivity of Bis(\h5:\h1-pentafulvene)zirconium Complexes
;
_journal_issue 6
_journal_name_full Organometallics
_journal_page_first 1440
_journal_paper_doi 10.1021/om500031s
_journal_volume 33
_journal_year 2014
_chemical_formula_sum 'C80 H76 Zr2'
_chemical_formula_weight 1219.85
_chemical_name_systematic
; 
 ? 
;
_space_group_IT_number 15
_symmetry_cell_setting monoclinic
_symmetry_space_group_name_Hall '-C 2yc'
_symmetry_space_group_name_H-M 'C 1 2/c 1'
_atom_sites_solution_hydrogens geom
_atom_sites_solution_primary direct
_atom_sites_solution_secondary difmap
_audit_creation_method SHELXL-97
_cell_angle_alpha 90.00
_cell_angle_beta 93.4530(10)
_cell_angle_gamma 90.00
_cell_formula_units_Z 4
_cell_length_a 16.4159(4)
_cell_length_b 14.2516(4)
_cell_length_c 27.5706(7)
_cell_measurement_reflns_used 9849
_cell_measurement_temperature 153(2)
_cell_measurement_theta_max 32.20
_cell_measurement_theta_min 2.36
_cell_volume 6438.5(3)
_computing_cell_refinement 'Bruker SAINT'
_computing_data_collection 'Bruker APEX2'
_computing_data_reduction 'Bruker SAINT'
_computing_molecular_graphics 'Diamond Crystal Impact, 2010)'
_computing_publication_material 'SHELX-97 (Sheldrick, 2008)'
_computing_structure_refinement 'SHELXL-97 (Sheldrick, 2008)'
_computing_structure_solution 'SHELXS-97 (Sheldrick, 2008)'
_diffrn_ambient_temperature 153(2)
_diffrn_measured_fraction_theta_full 0.981
_diffrn_measured_fraction_theta_max 0.981
_diffrn_measurement_device_type 'Bruker APEX-II CCD'
_diffrn_measurement_method '\f and \w scans'
_diffrn_radiation_monochromator graphite
_diffrn_radiation_source 'fine-focus sealed tube'
_diffrn_radiation_type MoK\a
_diffrn_radiation_wavelength 0.71073
_diffrn_reflns_av_R_equivalents 0.0441
_diffrn_reflns_av_sigmaI/netI 0.0412
_diffrn_reflns_limit_h_max 24
_diffrn_reflns_limit_h_min -24
_diffrn_reflns_limit_k_max 21
_diffrn_reflns_limit_k_min -20
_diffrn_reflns_limit_l_max 41
_diffrn_reflns_limit_l_min -41
_diffrn_reflns_number 51640
_diffrn_reflns_theta_full 32.66
_diffrn_reflns_theta_max 32.66
_diffrn_reflns_theta_min 2.82
_exptl_absorpt_coefficient_mu 0.367
_exptl_absorpt_correction_T_max 0.9396
_exptl_absorpt_correction_T_min 0.9145
_exptl_absorpt_correction_type numerical
_exptl_absorpt_process_details 'SADABS (Sheldrick)'
_exptl_crystal_colour yellow
_exptl_crystal_density_diffrn 1.258
_exptl_crystal_density_method 'not measured'
_exptl_crystal_description blocks
_exptl_crystal_F_000 2544
_exptl_crystal_size_max 0.25
_exptl_crystal_size_mid 0.18
_exptl_crystal_size_min 0.17
_refine_diff_density_max 0.580
_refine_diff_density_min -0.355
_refine_diff_density_rms 0.066
_refine_ls_extinction_method none
_refine_ls_goodness_of_fit_ref 1.035
_refine_ls_hydrogen_treatment mixed
_refine_ls_matrix_type full
_refine_ls_number_parameters 378
_refine_ls_number_reflns 11589
_refine_ls_number_restraints 0
_refine_ls_restrained_S_all 1.035
_refine_ls_R_factor_all 0.0574
_refine_ls_R_factor_gt 0.0374
_refine_ls_shift/su_max 0.001
_refine_ls_shift/su_mean 0.000
_refine_ls_structure_factor_coef Fsqd
_refine_ls_weighting_details 'calc w=1/[\s^2^(Fo^2^)+(0.0420P)^2^+4.0221P] where P=(Fo^2^+2Fc^2^)/3'
_refine_ls_weighting_scheme calc
_refine_ls_wR_factor_gt 0.0861
_refine_ls_wR_factor_ref 0.0955
_reflns_number_gt 8895
_reflns_number_total 11589
_reflns_threshold_expression >2sigma(I)
_cod_data_source_file om500031s_si_001.cif
_cod_data_source_block 10
_cod_depositor_comments
;
The following automatic conversions were performed:

'_symmetry_cell_setting' value 'Monoclinic' changed to 'monoclinic'
according to
/usr/data/users/saulius/crontab/automatic-downloads/current/ACS/lib/dictionaries/cif_core.dic
dictionary named 'cif_core.dic' version 2.4.2 from 2011-04-26.

Automatic conversion script
Id: cif_fix_values 2281 2013-09-26 08:29:07Z andrius 
;
_cod_original_sg_symbol_H-M 'C2/c  '
_cod_database_code 4082772

loop_
_symmetry_equiv_pos_as_xyz
'x, y, z'
'-x, y, -z+1/2'
'x+1/2, y+1/2, z'
'-x+1/2, y+1/2, -z+1/2'
'-x, -y, -z'
'x, -y, z-1/2'
'-x+1/2, -y+1/2, -z'
'x+1/2, -y+1/2, z-1/2'

loop_
_atom_site_label
_atom_site_type_symbol
_atom_site_fract_x
_atom_site_fract_y
_atom_site_fract_z
_atom_site_U_iso_or_equiv
_atom_site_adp_type
_atom_site_occupancy
_atom_site_symmetry_multiplicity
_atom_site_calc_flag
_atom_site_refinement_flags
Zr1 Zr 0.400406(8) -0.028856(10) 0.226765(4) 0.02297(4) Uani 1 1 d .
H1 H 0.4820(13) -0.0282(13) 0.2834(8) 0.040(5) Uiso 1 1 d .
C1 C 0.32408(9) -0.15761(10) 0.24628(5) 0.0253(3) Uani 1 1 d .
C2 C 0.40170(9) -0.19763(10) 0.23641(5) 0.0255(3) Uani 1 1 d .
H2 H 0.4388 -0.2256 0.2599 0.031 Uiso 1 1 calc R
C3 C 0.41431(10) -0.18886(11) 0.18629(5) 0.0296(3) Uani 1 1 d .
H3 H 0.4614 -0.2085 0.1706 0.036 Uiso 1 1 calc R
C4 C 0.34501(11) -0.14616(13) 0.16383(5) 0.0352(4) Uani 1 1 d .
H4 H 0.3370 -0.1316 0.1303 0.042 Uiso 1 1 calc R
C5 C 0.28897(10) -0.12845(12) 0.19975(5) 0.0321(3) Uani 1 1 d .
H5 H 0.2364 -0.1015 0.1940 0.039 Uiso 1 1 calc R
C7 C 0.31484(9) -0.10446(10) 0.29031(5) 0.0255(3) Uani 1 1 d .
C8 C 0.35427(9) -0.14418(10) 0.33640(5) 0.0248(3) Uani 1 1 d .
C9 C 0.35145(11) -0.24000(11) 0.34566(5) 0.0319(3) Uani 1 1 d .
H9 H 0.3267 -0.2807 0.3218 0.038 Uiso 1 1 calc R
C10 C 0.38409(12) -0.27741(13) 0.38918(6) 0.0391(4) Uani 1 1 d .
H10 H 0.3816 -0.3432 0.3943 0.047 Uiso 1 1 calc R
C11 C 0.42028(11) -0.22069(14) 0.42531(5) 0.0362(4) Uani 1 1 d .
C12 C 0.42082(11) -0.12507(14) 0.41674(6) 0.0375(4) Uani 1 1 d .
H12 H 0.4433 -0.0842 0.4413 0.045 Uiso 1 1 calc R
C13 C 0.38936(10) -0.08758(12) 0.37317(6) 0.0341(3) Uani 1 1 d .
H13 H 0.3918 -0.0217 0.3683 0.041 Uiso 1 1 calc R
C14 C 0.45842(14) -0.26136(19) 0.47189(7) 0.0570(6) Uani 1 1 d .
H14A H 0.4475 -0.3289 0.4729 0.085 Uiso 1 1 calc R
H14B H 0.4350 -0.2309 0.4997 0.085 Uiso 1 1 calc R
H14C H 0.5175 -0.2507 0.4733 0.085 Uiso 1 1 calc R
C15 C 0.23313(10) -0.06132(11) 0.29849(5) 0.0297(3) Uani 1 1 d .
C16 C 0.16187(11) -0.10953(13) 0.28599(7) 0.0410(4) Uani 1 1 d .
H16 H 0.1648 -0.1700 0.2717 0.049 Uiso 1 1 calc R
C17 C 0.08609(12) -0.07102(16) 0.29392(9) 0.0527(5) Uani 1 1 d .
H17 H 0.0381 -0.1060 0.2853 0.063 Uiso 1 1 calc R
C18 C 0.07923(13) 0.01716(15) 0.31410(9) 0.0519(6) Uani 1 1 d .
C19 C 0.15030(13) 0.06432(14) 0.32814(7) 0.0439(4) Uani 1 1 d .
H19 H 0.1471 0.1244 0.3429 0.053 Uiso 1 1 calc R
C20 C 0.22604(11) 0.02571(12) 0.32111(6) 0.0353(4) Uani 1 1 d .
H20 H 0.2740 0.0589 0.3318 0.042 Uiso 1 1 calc R
C21 C -0.00397(15) 0.0605(2) 0.32026(12) 0.0748(8) Uani 1 1 d .
H21A H -0.0172 0.1040 0.2934 0.112 Uiso 1 1 calc R
H21B H -0.0031 0.0946 0.3511 0.112 Uiso 1 1 calc R
H21C H -0.0453 0.0109 0.3202 0.112 Uiso 1 1 calc R
C22 C 0.39132(10) 0.10286(11) 0.16379(5) 0.0280(3) Uani 1 1 d .
C23 C 0.42729(12) 0.14170(11) 0.20749(5) 0.0337(3) Uani 1 1 d .
H23 H 0.4814 0.1649 0.2120 0.040 Uiso 1 1 calc R
C24 C 0.36880(14) 0.13984(12) 0.24294(6) 0.0440(5) Uani 1 1 d .
H24 H 0.3767 0.1617 0.2754 0.053 Uiso 1 1 calc R
C25 C 0.29740(13) 0.10043(14) 0.22203(7) 0.0463(5) Uani 1 1 d .
H25 H 0.2484 0.0902 0.2379 0.056 Uiso 1 1 calc R
C26 C 0.31034(10) 0.07818(13) 0.17296(6) 0.0364(4) Uani 1 1 d .
H26 H 0.2713 0.0513 0.1502 0.044 Uiso 1 1 calc R
C27 C 0.43223(9) 0.09384(11) 0.11615(5) 0.0269(3) Uani 1 1 d .
H27 H 0.4687 0.0376 0.1189 0.032 Uiso 1 1 calc R
C28 C 0.48602(9) 0.17828(11) 0.10678(5) 0.0279(3) Uani 1 1 d .
C29 C 0.56261(11) 0.16563(14) 0.08909(6) 0.0379(4) Uani 1 1 d .
H29 H 0.5818 0.1039 0.0836 0.045 Uiso 1 1 calc R
C30 C 0.61161(12) 0.24196(15) 0.07924(7) 0.0462(5) Uani 1 1 d .
H30 H 0.6641 0.2313 0.0676 0.055 Uiso 1 1 calc R
C31 C 0.58548(12) 0.33347(15) 0.08601(7) 0.0445(4) Uani 1 1 d .
C32 C 0.50826(12) 0.34549(14) 0.10301(7) 0.0418(4) Uani 1 1 d .
H32 H 0.4881 0.4072 0.1073 0.050 Uiso 1 1 calc R
C33 C 0.45985(11) 0.26957(12) 0.11385(6) 0.0347(3) Uani 1 1 d .
H33 H 0.4079 0.2802 0.1263 0.042 Uiso 1 1 calc R
C34 C 0.63763(16) 0.41679(19) 0.07477(11) 0.0689(7) Uani 1 1 d .
H34A H 0.6096 0.4546 0.0492 0.103 Uiso 1 1 calc R
H34B H 0.6900 0.3949 0.0637 0.103 Uiso 1 1 calc R
H34C H 0.6472 0.4550 0.1041 0.103 Uiso 1 1 calc R
C35 C 0.37064(10) 0.07665(12) 0.07338(5) 0.0312(3) Uani 1 1 d .
C36 C 0.37454(12) -0.00401(16) 0.04588(7) 0.0451(4) Uani 1 1 d .
H36 H 0.4150 -0.0499 0.0541 0.054 Uiso 1 1 calc R
C37 C 0.31897(14) -0.01856(19) 0.00586(7) 0.0599(7) Uani 1 1 d .
H37 H 0.3222 -0.0746 -0.0126 0.072 Uiso 1 1 calc R
C38 C 0.25994(13) 0.0467(2) -0.00720(7) 0.0592(7) Uani 1 1 d .
C39 C 0.25556(13) 0.12623(18) 0.02067(7) 0.0530(6) Uani 1 1 d .
H39 H 0.2147 0.1717 0.0125 0.064 Uiso 1 1 calc R
C40 C 0.30967(12) 0.14128(14) 0.06052(7) 0.0425(4) Uani 1 1 d .
H40 H 0.3050 0.1967 0.0793 0.051 Uiso 1 1 calc R
C41 C 0.20169(17) 0.0311(3) -0.05125(9) 0.0981(13) Uani 1 1 d .
H41A H 0.1462 0.0478 -0.0432 0.147 Uiso 1 1 calc R
H41B H 0.2031 -0.0351 -0.0609 0.147 Uiso 1 1 calc R
H41C H 0.2181 0.0704 -0.0781 0.147 Uiso 1 1 calc R

loop_
_atom_site_aniso_label
_atom_site_aniso_U_11
_atom_site_aniso_U_22
_atom_site_aniso_U_33
_atom_site_aniso_U_23
_atom_site_aniso_U_13
_atom_site_aniso_U_12
Zr1 0.02781(8) 0.02099(7) 0.02052(6) 0.00316(5) 0.00490(4) 0.00337(6)
C1 0.0271(7) 0.0230(7) 0.0259(6) -0.0005(5) 0.0025(5) -0.0021(6)
C2 0.0305(7) 0.0199(7) 0.0262(6) -0.0013(5) 0.0023(5) 0.0005(6)
C3 0.0366(8) 0.0271(8) 0.0257(6) -0.0054(5) 0.0063(5) -0.0009(6)
C4 0.0419(9) 0.0399(9) 0.0236(6) -0.0028(6) -0.0004(6) -0.0005(8)
C5 0.0307(8) 0.0369(9) 0.0283(6) -0.0002(6) -0.0024(5) -0.0003(7)
C7 0.0279(7) 0.0221(7) 0.0269(6) 0.0008(5) 0.0060(5) -0.0009(6)
C8 0.0268(7) 0.0241(7) 0.0243(6) -0.0013(5) 0.0070(5) -0.0019(6)
C9 0.0460(9) 0.0252(7) 0.0248(6) -0.0008(5) 0.0039(6) -0.0047(7)
C10 0.0581(11) 0.0317(9) 0.0280(7) 0.0043(6) 0.0072(7) 0.0020(8)
C11 0.0373(9) 0.0477(10) 0.0241(6) 0.0024(6) 0.0065(6) 0.0034(8)
C12 0.0374(9) 0.0462(10) 0.0286(7) -0.0079(6) 0.0013(6) -0.0070(8)
C13 0.0397(9) 0.0298(8) 0.0328(7) -0.0050(6) 0.0025(6) -0.0059(7)
C14 0.0622(13) 0.0790(16) 0.0292(8) 0.0083(9) -0.0021(8) 0.0104(12)
C15 0.0332(8) 0.0257(7) 0.0312(7) 0.0069(6) 0.0098(6) 0.0032(6)
C16 0.0330(9) 0.0329(9) 0.0581(11) 0.0032(8) 0.0097(7) 0.0024(7)
C17 0.0324(9) 0.0481(12) 0.0788(15) 0.0119(11) 0.0128(9) 0.0038(9)
C18 0.0456(11) 0.0466(12) 0.0664(13) 0.0217(10) 0.0264(9) 0.0189(9)
C19 0.0570(12) 0.0336(9) 0.0437(9) 0.0106(7) 0.0237(8) 0.0156(9)
C20 0.0446(9) 0.0303(8) 0.0324(7) 0.0044(6) 0.0136(6) 0.0056(7)
C21 0.0538(14) 0.0668(16) 0.108(2) 0.0254(15) 0.0367(14) 0.0295(13)
C22 0.0355(8) 0.0248(7) 0.0243(6) 0.0067(5) 0.0055(5) 0.0056(6)
C23 0.0538(10) 0.0224(7) 0.0252(6) 0.0033(5) 0.0055(6) 0.0053(7)
C24 0.0781(14) 0.0273(8) 0.0284(7) 0.0086(6) 0.0179(8) 0.0209(9)
C25 0.0540(11) 0.0453(11) 0.0422(9) 0.0247(8) 0.0241(8) 0.0294(9)
C26 0.0337(8) 0.0396(9) 0.0366(8) 0.0182(7) 0.0076(6) 0.0118(7)
C27 0.0312(7) 0.0264(7) 0.0232(6) 0.0042(5) 0.0033(5) 0.0023(6)
C28 0.0305(7) 0.0306(8) 0.0225(6) 0.0046(5) 0.0016(5) -0.0007(6)
C29 0.0357(9) 0.0396(10) 0.0391(8) 0.0081(7) 0.0084(6) 0.0026(8)
C30 0.0352(9) 0.0546(12) 0.0500(10) 0.0119(9) 0.0114(8) -0.0031(9)
C31 0.0452(10) 0.0449(11) 0.0436(9) 0.0080(8) 0.0041(7) -0.0151(9)
C32 0.0473(10) 0.0332(9) 0.0450(9) 0.0012(7) 0.0042(7) -0.0065(8)
C33 0.0358(9) 0.0323(9) 0.0365(7) 0.0000(6) 0.0058(6) -0.0015(7)
C34 0.0633(15) 0.0608(16) 0.0838(17) 0.0122(13) 0.0148(13) -0.0263(13)
C35 0.0338(8) 0.0369(9) 0.0234(6) 0.0032(6) 0.0048(5) -0.0076(7)
C36 0.0376(10) 0.0595(12) 0.0397(9) -0.0161(8) 0.0129(7) -0.0073(9)
C37 0.0464(12) 0.0940(19) 0.0410(10) -0.0313(11) 0.0167(8) -0.0227(12)
C38 0.0409(11) 0.109(2) 0.0274(8) 0.0021(10) 0.0029(7) -0.0282(12)
C39 0.0437(11) 0.0689(15) 0.0446(10) 0.0233(10) -0.0113(8) -0.0162(10)
C40 0.0442(10) 0.0404(10) 0.0414(9) 0.0123(7) -0.0089(7) -0.0075(8)
C41 0.0627(16) 0.195(4) 0.0359(11) -0.0129(16) -0.0060(10) -0.038(2)

loop_
_atom_type_symbol
_atom_type_description
_atom_type_scat_dispersion_real
_atom_type_scat_dispersion_imag
_atom_type_scat_source
C C 0.0033 0.0016 'International Tables Vol C Tables 4.2.6.8 and 6.1.1.4'
H H 0.0000 0.0000 'International Tables Vol C Tables 4.2.6.8 and 6.1.1.4'
Zr Zr -2.9673 0.5597 'International Tables Vol C Tables 4.2.6.8 and 6.1.1.4'

loop_
_geom_angle_atom_site_label_1
_geom_angle_atom_site_label_2
_geom_angle_atom_site_label_3
_geom_angle
_geom_angle_site_symmetry_1
_geom_angle_site_symmetry_3
C1 Zr1 C5 35.48(5) . .
C1 Zr1 C2 35.31(5) . .
C5 Zr1 C2 56.45(5) . .
C1 Zr1 C25 102.92(6) . .
C5 Zr1 C25 85.36(7) . .
C2 Zr1 C25 137.74(6) . .
C1 Zr1 C24 126.97(6) . .
C5 Zr1 C24 117.45(7) . .
C2 Zr1 C24 159.21(5) . .
C25 Zr1 C24 32.32(7) . .
C1 Zr1 C23 156.57(6) . .
C5 Zr1 C23 129.95(6) . .
C2 Zr1 C23 167.57(5) . .
C25 Zr1 C23 53.65(6) . .
C24 Zr1 C23 32.53(6) . .
C1 Zr1 C4 57.14(5) . .
C5 Zr1 C4 33.14(5) . .
C2 Zr1 C4 54.61(5) . .
C25 Zr1 C4 103.68(7) . .
C24 Zr1 C4 133.18(6) . .
C23 Zr1 C4 123.26(5) . .
C1 Zr1 C26 108.01(6) . .
C5 Zr1 C26 76.57(6) . .
C2 Zr1 C26 131.47(6) . .
C25 Zr1 C26 32.68(6) . .
C24 Zr1 C26 53.70(6) . .
C23 Zr1 C26 53.38(6) . .
C4 Zr1 C26 79.88(6) . .
C1 Zr1 C7 34.21(5) . .
C5 Zr1 C7 61.43(5) . .
C2 Zr1 C7 60.39(5) . .
C25 Zr1 C7 87.04(5) . .
C24 Zr1 C7 98.90(5) . .
C23 Zr1 C7 131.30(5) . .
C4 Zr1 C7 90.10(5) . .
C26 Zr1 C7 109.25(5) . .
C1 Zr1 C3 56.99(5) . .
C5 Zr1 C3 54.74(6) . .
C2 Zr1 C3 32.90(4) . .
C25 Zr1 C3 135.50(7) . .
C24 Zr1 C3 163.57(5) . .
C23 Zr1 C3 138.05(5) . .
C4 Zr1 C3 31.94(5) . .
C26 Zr1 C3 110.20(6) . .
C7 Zr1 C3 89.44(5) . .
C1 Zr1 C22 137.18(5) . .
C5 Zr1 C22 102.21(5) . .
C2 Zr1 C22 143.57(5) . .
C25 Zr1 C22 53.93(5) . .
C24 Zr1 C22 53.97(5) . .
C23 Zr1 C22 32.45(5) . .
C4 Zr1 C22 90.89(5) . .
C26 Zr1 C22 32.19(5) . .
C7 Zr1 C22 139.94(5) . .
C3 Zr1 C22 111.22(5) . .
C1 Zr1 Zr1 115.55(4) . 2_655
C5 Zr1 Zr1 143.71(4) . 2_655
C2 Zr1 Zr1 87.55(4) . 2_655
C25 Zr1 Zr1 130.14(6) . 2_655
C24 Zr1 Zr1 97.82(5) . 2_655
C23 Zr1 Zr1 84.51(4) . 2_655
C4 Zr1 Zr1 123.24(4) . 2_655
C26 Zr1 Zr1 136.43(4) . 2_655
C7 Zr1 Zr1 107.15(3) . 2_655
C3 Zr1 Zr1 93.14(4) . 2_655
C22 Zr1 Zr1 105.57(4) . 2_655
C1 Zr1 H1 99.8(6) . .
C5 Zr1 H1 135.2(6) . .
C2 Zr1 H1 85.3(5) . .
C25 Zr1 H1 117.3(6) . .
C24 Zr1 H1 89.6(5) . .
C23 Zr1 H1 92.4(5) . .
C4 Zr1 H1 137.2(5) . .
C26 Zr1 H1 142.6(5) . .
C7 Zr1 H1 80.6(6) . .
C3 Zr1 H1 105.8(5) . .
C22 Zr1 H1 122.5(6) . .
Zr1 Zr1 H1 29.5(6) 2_655 .
C5 C1 C2 104.99(12) . .
C5 C1 C7 122.78(14) . .
C2 C1 C7 120.38(13) . .
C5 C1 Zr1 75.85(9) . .
C2 C1 Zr1 76.76(8) . .
C7 C1 Zr1 82.23(9) . .
C3 C2 C1 109.48(13) . .
C3 C2 Zr1 78.80(9) . .
C1 C2 Zr1 67.93(8) . .
C3 C2 H2 125.3 . .
C1 C2 H2 125.3 . .
Zr1 C2 H2 119.6 . .
C4 C3 C2 107.89(13) . .
C4 C3 Zr1 73.37(9) . .
C2 C3 Zr1 68.29(8) . .
C4 C3 H3 126.1 . .
C2 C3 H3 126.1 . .
Zr1 C3 H3 123.9 . .
C3 C4 C5 108.25(13) . .
C3 C4 Zr1 74.69(9) . .
C5 C4 Zr1 67.99(9) . .
C3 C4 H4 125.9 . .
C5 C4 H4 125.9 . .
Zr1 C4 H4 123.0 . .
C4 C5 C1 109.32(14) . .
C4 C5 Zr1 78.87(10) . .
C1 C5 Zr1 68.67(8) . .
C4 C5 H5 125.3 . .
C1 C5 H5 125.3 . .
Zr1 C5 H5 118.8 . .
C1 C7 C8 116.82(13) . .
C1 C7 C15 118.64(13) . .
C8 C7 C15 111.69(11) . .
C1 C7 Zr1 63.56(7) . .
C8 C7 Zr1 120.90(9) . .
C15 C7 Zr1 117.61(9) . .
C9 C8 C13 116.87(14) . .
C9 C8 C7 120.54(13) . .
C13 C8 C7 122.41(14) . .
C10 C9 C8 121.31(15) . .
C10 C9 H9 119.3 . .
C8 C9 H9 119.3 . .
C11 C10 C9 121.46(16) . .
C11 C10 H10 119.3 . .
C9 C10 H10 119.3 . .
C12 C11 C10 117.25(15) . .
C12 C11 C14 121.13(17) . .
C10 C11 C14 121.62(18) . .
C11 C12 C13 121.47(15) . .
C11 C12 H12 119.3 . .
C13 C12 H12 119.3 . .
C12 C13 C8 121.59(16) . .
C12 C13 H13 119.2 . .
C8 C13 H13 119.2 . .
C11 C14 H14A 109.5 . .
C11 C14 H14B 109.5 . .
H14A C14 H14B 109.5 . .
C11 C14 H14C 109.5 . .
H14A C14 H14C 109.5 . .
H14B C14 H14C 109.5 . .
C16 C15 C20 117.45(15) . .
C16 C15 C7 120.53(15) . .
C20 C15 C7 121.93(15) . .
C15 C16 C17 121.12(19) . .
C15 C16 H16 119.4 . .
C17 C16 H16 119.4 . .
C18 C17 C16 121.2(2) . .
C18 C17 H17 119.4 . .
C16 C17 H17 119.4 . .
C19 C18 C17 117.87(18) . .
C19 C18 C21 121.4(2) . .
C17 C18 C21 120.7(2) . .
C18 C19 C20 121.19(19) . .
C18 C19 H19 119.4 . .
C20 C19 H19 119.4 . .
C19 C20 C15 121.04(18) . .
C19 C20 H20 119.5 . .
C15 C20 H20 119.5 . .
C18 C21 H21A 109.5 . .
C18 C21 H21B 109.5 . .
H21A C21 H21B 109.5 . .
C18 C21 H21C 109.5 . .
H21A C21 H21C 109.5 . .
H21B C21 H21C 109.5 . .
C26 C22 C23 107.01(14) . .
C26 C22 C27 127.21(14) . .
C23 C22 C27 125.75(14) . .
C26 C22 Zr1 73.29(8) . .
C23 C22 Zr1 72.89(8) . .
C27 C22 Zr1 121.03(10) . .
C24 C23 C22 108.34(17) . .
C24 C23 Zr1 72.67(9) . .
C22 C23 Zr1 74.66(9) . .
C24 C23 H23 125.8 . .
C22 C23 H23 125.8 . .
Zr1 C23 H23 118.7 . .
C25 C24 C23 108.15(16) . .
C25 C24 Zr1 73.59(10) . .
C23 C24 Zr1 74.80(9) . .
C25 C24 H24 125.9 . .
C23 C24 H24 125.9 . .
Zr1 C24 H24 117.7 . .
C24 C25 C26 108.33(16) . .
C24 C25 Zr1 74.09(10) . .
C26 C25 Zr1 75.24(10) . .
C24 C25 H25 125.8 . .
C26 C25 H25 125.8 . .
Zr1 C25 H25 116.9 . .
C22 C26 C25 108.17(17) . .
C22 C26 Zr1 74.52(9) . .
C25 C26 Zr1 72.09(9) . .
C22 C26 H26 125.9 . .
C25 C26 H26 125.9 . .
Zr1 C26 H26 119.3 . .
C22 C27 C28 111.79(12) . .
C22 C27 C35 112.06(13) . .
C28 C27 C35 111.07(12) . .
C22 C27 H27 107.2 . .
C28 C27 H27 107.2 . .
C35 C27 H27 107.2 . .
C33 C28 C29 117.78(15) . .
C33 C28 C27 121.96(14) . .
C29 C28 C27 120.23(15) . .
C28 C29 C30 120.96(18) . .
C28 C29 H29 119.5 . .
C30 C29 H29 119.5 . .
C31 C30 C29 121.45(17) . .
C31 C30 H30 119.3 . .
C29 C30 H30 119.3 . .
C32 C31 C30 117.17(17) . .
C32 C31 C34 120.9(2) . .
C30 C31 C34 121.90(19) . .
C33 C32 C31 121.58(18) . .
C33 C32 H32 119.2 . .
C31 C32 H32 119.2 . .
C32 C33 C28 121.02(16) . .
C32 C33 H33 119.5 . .
C28 C33 H33 119.5 . .
C31 C34 H34A 109.5 . .
C31 C34 H34B 109.5 . .
H34A C34 H34B 109.5 . .
C31 C34 H34C 109.5 . .
H34A C34 H34C 109.5 . .
H34B C34 H34C 109.5 . .
C36 C35 C40 117.91(17) . .
C36 C35 C27 120.49(16) . .
C40 C35 C27 121.60(15) . .
C35 C36 C37 120.3(2) . .
C35 C36 H36 119.8 . .
C37 C36 H36 119.8 . .
C38 C37 C36 121.3(2) . .
C38 C37 H37 119.3 . .
C36 C37 H37 119.3 . .
C39 C38 C37 118.12(18) . .
C39 C38 C41 121.2(3) . .
C37 C38 C41 120.7(3) . .
C38 C39 C40 121.2(2) . .
C38 C39 H39 119.4 . .
C40 C39 H39 119.4 . .
C39 C40 C35 121.1(2) . .
C39 C40 H40 119.5 . .
C35 C40 H40 119.5 . .
C38 C41 H41A 109.5 . .
C38 C41 H41B 109.5 . .
H41A C41 H41B 109.5 . .
C38 C41 H41C 109.5 . .
H41A C41 H41C 109.5 . .
H41B C41 H41C 109.5 . .

loop_
_geom_bond_atom_site_label_1
_geom_bond_atom_site_label_2
_geom_bond_distance
_geom_bond_site_symmetry_2
Zr1 C1 2.3038(14) .
Zr1 C5 2.3982(16) .
Zr1 C2 2.4198(15) .
Zr1 C25 2.4989(17) .
Zr1 C24 2.5052(17) .
Zr1 C23 2.5325(16) .
Zr1 C4 2.5382(16) .
Zr1 C26 2.5395(15) .
Zr1 C7 2.5494(14) .
Zr1 C3 2.5550(15) .
Zr1 C22 2.5553(14) .
Zr1 Zr1 3.4393(3) 2_655
Zr1 H1 1.99(2) .
C1 C5 1.436(2) .
C1 C2 1.437(2) .
C1 C7 1.4466(19) .
C2 C3 1.4149(19) .
C2 H2 0.9500 .
C3 C4 1.401(2) .
C3 H3 0.9500 .
C4 C5 1.414(2) .
C4 H4 0.9500 .
C5 H5 0.9500 .
C7 C8 1.502(2) .
C7 C15 1.505(2) .
C8 C9 1.391(2) .
C8 C13 1.393(2) .
C9 C10 1.390(2) .
C9 H9 0.9500 .
C10 C11 1.388(2) .
C10 H10 0.9500 .
C11 C12 1.383(3) .
C11 C14 1.510(2) .
C12 C13 1.386(2) .
C12 H12 0.9500 .
C13 H13 0.9500 .
C14 H14A 0.9800 .
C14 H14B 0.9800 .
C14 H14C 0.9800 .
C15 C16 1.382(2) .
C15 C20 1.396(2) .
C16 C17 1.389(3) .
C16 H16 0.9500 .
C17 C18 1.382(3) .
C17 H17 0.9500 .
C18 C19 1.381(3) .
C18 C21 1.518(3) .
C19 C20 1.384(2) .
C19 H19 0.9500 .
C20 H20 0.9500 .
C21 H21A 0.9800 .
C21 H21B 0.9800 .
C21 H21C 0.9800 .
C22 C26 1.413(2) .
C22 C23 1.422(2) .
C22 C27 1.5163(19) .
C23 C24 1.411(2) .
C23 H23 0.9500 .
C24 C25 1.393(3) .
C24 H24 0.9500 .
C25 C26 1.418(2) .
C25 H25 0.9500 .
C26 H26 0.9500 .
C27 C28 1.524(2) .
C27 C35 1.526(2) .
C27 H27 1.0000 .
C28 C33 1.387(2) .
C28 C29 1.388(2) .
C29 C30 1.389(3) .
C29 H29 0.9500 .
C30 C31 1.389(3) .
C30 H30 0.9500 .
C31 C32 1.388(3) .
C31 C34 1.507(3) .
C32 C33 1.386(2) .
C32 H32 0.9500 .
C33 H33 0.9500 .
C34 H34A 0.9800 .
C34 H34B 0.9800 .
C34 H34C 0.9800 .
C35 C36 1.381(3) .
C35 C40 1.390(3) .
C36 C37 1.404(3) .
C36 H36 0.9500 .
C37 C38 1.375(4) .
C37 H37 0.9500 .
C38 C39 1.374(4) .
C38 C41 1.516(3) .
C39 C40 1.387(2) .
C39 H39 0.9500 .
C40 H40 0.9500 .
C41 H41A 0.9800 .
C41 H41B 0.9800 .
C41 H41C 0.9800 .

loop_
_geom_torsion_atom_site_label_1
_geom_torsion_atom_site_label_2
_geom_torsion_atom_site_label_3
_geom_torsion_atom_site_label_4
_geom_torsion
_geom_torsion_site_symmetry_1
C2 Zr1 C1 C5 -109.47(12) .
C25 Zr1 C1 C5 62.29(10) .
C24 Zr1 C1 C5 86.44(11) .
C23 Zr1 C1 C5 62.94(15) .
C4 Zr1 C1 C5 -35.79(9) .
C26 Zr1 C1 C5 28.75(10) .
C7 Zr1 C1 C5 126.72(13) .
C3 Zr1 C1 C5 -74.06(10) .
C22 Zr1 C1 C5 12.16(12) .
Zr1 Zr1 C1 C5 -150.28(8) 2_655
C5 Zr1 C1 C2 109.47(12) .
C25 Zr1 C1 C2 171.76(9) .
C24 Zr1 C1 C2 -164.09(8) .
C23 Zr1 C1 C2 172.41(11) .
C4 Zr1 C1 C2 73.68(9) .
C26 Zr1 C1 C2 138.22(8) .
C7 Zr1 C1 C2 -123.81(12) .
C3 Zr1 C1 C2 35.41(8) .
C22 Zr1 C1 C2 121.63(9) .
Zr1 Zr1 C1 C2 -40.81(8) 2_655
C5 Zr1 C1 C7 -126.72(13) .
C2 Zr1 C1 C7 123.81(12) .
C25 Zr1 C1 C7 -64.43(10) .
C24 Zr1 C1 C7 -40.28(11) .
C23 Zr1 C1 C7 -63.78(15) .
C4 Zr1 C1 C7 -162.51(11) .
C26 Zr1 C1 C7 -97.97(9) .
C3 Zr1 C1 C7 159.22(11) .
C22 Zr1 C1 C7 -114.56(9) .
Zr1 Zr1 C1 C7 83.00(8) 2_655
C5 C1 C2 C3 2.60(17) .
C7 C1 C2 C3 -141.16(14) .
Zr1 C1 C2 C3 -68.55(11) .
C5 C1 C2 Zr1 71.16(10) .
C7 C1 C2 Zr1 -72.61(12) .
C1 Zr1 C2 C3 116.56(13) .
C5 Zr1 C2 C3 75.51(10) .
C25 Zr1 C2 C3 104.57(11) .
C24 Zr1 C2 C3 154.66(17) .
C23 Zr1 C2 C3 -49.3(3) .
C4 Zr1 C2 C3 35.09(9) .
C26 Zr1 C2 C3 58.82(11) .
C7 Zr1 C2 C3 149.06(11) .
C22 Zr1 C2 C3 13.61(14) .
Zr1 Zr1 C2 C3 -99.61(9) 2_655
C5 Zr1 C2 C1 -41.05(8) .
C25 Zr1 C2 C1 -11.99(12) .
C24 Zr1 C2 C1 38.1(2) .
C23 Zr1 C2 C1 -165.9(2) .
C4 Zr1 C2 C1 -81.47(9) .
C26 Zr1 C2 C1 -57.73(10) .
C7 Zr1 C2 C1 32.50(8) .
C3 Zr1 C2 C1 -116.56(13) .
C22 Zr1 C2 C1 -102.94(10) .
Zr1 Zr1 C2 C1 143.83(8) 2_655
C1 C2 C3 C4 -1.56(18) .
Zr1 C2 C3 C4 -63.12(12) .
C1 C2 C3 Zr1 61.56(10) .
C1 Zr1 C3 C4 79.58(10) .
C5 Zr1 C3 C4 36.46(9) .
C2 Zr1 C3 C4 117.64(14) .
C25 Zr1 C3 C4 5.87(13) .
C24 Zr1 C3 C4 -29.9(3) .
C23 Zr1 C3 C4 -76.49(12) .
C26 Zr1 C3 C4 -19.27(11) .
C7 Zr1 C3 C4 91.08(10) .
C22 Zr1 C3 C4 -53.73(10) .
Zr1 Zr1 C3 C4 -161.77(9) 2_655
C1 Zr1 C3 C2 -38.06(9) .
C5 Zr1 C3 C2 -81.18(10) .
C25 Zr1 C3 C2 -111.77(10) .
C24 Zr1 C3 C2 -147.5(2) .
C23 Zr1 C3 C2 165.87(9) .
C4 Zr1 C3 C2 -117.64(14) .
C26 Zr1 C3 C2 -136.91(9) .
C7 Zr1 C3 C2 -26.56(9) .
C22 Zr1 C3 C2 -171.38(9) .
Zr1 Zr1 C3 C2 80.59(9) 2_655
C2 C3 C4 C5 -0.17(19) .
Zr1 C3 C4 C5 -60.04(12) .
C2 C3 C4 Zr1 59.87(11) .
C1 Zr1 C4 C3 -79.06(10) .
C5 Zr1 C4 C3 -117.44(14) .
C2 Zr1 C4 C3 -36.18(9) .
C25 Zr1 C4 C3 -175.77(9) .
C24 Zr1 C4 C3 168.87(9) .
C23 Zr1 C4 C3 128.98(10) .
C26 Zr1 C4 C3 161.66(10) .
C7 Zr1 C4 C3 -88.79(9) .
C22 Zr1 C4 C3 131.26(9) .
Zr1 Zr1 C4 C3 21.93(11) 2_655
C1 Zr1 C4 C5 38.38(9) .
C2 Zr1 C4 C5 81.26(10) .
C25 Zr1 C4 C5 -58.33(11) .
C24 Zr1 C4 C5 -73.69(12) .
C23 Zr1 C4 C5 -113.58(10) .
C26 Zr1 C4 C5 -80.90(10) .
C7 Zr1 C4 C5 28.66(10) .
C3 Zr1 C4 C5 117.44(14) .
C22 Zr1 C4 C5 -111.30(10) .
Zr1 Zr1 C4 C5 139.37(9) 2_655
C3 C4 C5 C1 1.8(2) .
Zr1 C4 C5 C1 -62.49(11) .
C3 C4 C5 Zr1 64.33(12) .
C2 C1 C5 C4 -2.70(18) .
C7 C1 C5 C4 139.96(15) .
Zr1 C1 C5 C4 69.11(12) .
C2 C1 C5 Zr1 -71.82(10) .
C7 C1 C5 Zr1 70.85(13) .
C1 Zr1 C5 C4 -116.03(14) .
C2 Zr1 C5 C4 -75.19(10) .
C25 Zr1 C5 C4 123.94(10) .
C24 Zr1 C5 C4 127.94(10) .
C23 Zr1 C5 C4 91.48(11) .
C26 Zr1 C5 C4 92.03(10) .
C7 Zr1 C5 C4 -146.90(11) .
C3 Zr1 C5 C4 -35.09(9) .
C22 Zr1 C5 C4 72.40(10) .
Zr1 Zr1 C5 C4 -66.94(12) 2_655
C2 Zr1 C5 C1 40.84(8) .
C25 Zr1 C5 C1 -120.03(9) .
C24 Zr1 C5 C1 -116.03(9) .
C23 Zr1 C5 C1 -152.49(8) .
C4 Zr1 C5 C1 116.03(14) .
C26 Zr1 C5 C1 -151.95(10) .
C7 Zr1 C5 C1 -30.87(8) .
C3 Zr1 C5 C1 80.94(10) .
C22 Zr1 C5 C1 -171.57(9) .
Zr1 Zr1 C5 C1 49.08(11) 2_655
C5 C1 C7 C8 179.38(14) .
C2 C1 C7 C8 -43.40(19) .
Zr1 C1 C7 C8 -113.04(12) .
C5 C1 C7 C15 41.0(2) .
C2 C1 C7 C15 178.19(13) .
Zr1 C1 C7 C15 108.55(12) .
C5 C1 C7 Zr1 -67.59(13) .
C2 C1 C7 Zr1 69.64(12) .
C5 Zr1 C7 C1 31.99(9) .
C2 Zr1 C7 C1 -33.53(8) .
C25 Zr1 C7 C1 118.32(10) .
C24 Zr1 C7 C1 148.48(9) .
C23 Zr1 C7 C1 151.65(9) .
C4 Zr1 C7 C1 14.62(9) .
C26 Zr1 C7 C1 93.93(10) .
C3 Zr1 C7 C1 -17.31(9) .
C22 Zr1 C7 C1 106.13(10) .
Zr1 Zr1 C7 C1 -110.42(8) 2_655
C1 Zr1 C7 C8 106.83(14) .
C5 Zr1 C7 C8 138.82(13) .
C2 Zr1 C7 C8 73.30(11) .
C25 Zr1 C7 C8 -134.85(12) .
C24 Zr1 C7 C8 -104.69(12) .
C23 Zr1 C7 C8 -101.52(12) .
C4 Zr1 C7 C8 121.45(11) .
C26 Zr1 C7 C8 -159.23(11) .
C3 Zr1 C7 C8 89.52(11) .
C22 Zr1 C7 C8 -147.04(10) .
Zr1 Zr1 C7 C8 -3.59(11) 2_655
C1 Zr1 C7 C15 -110.12(15) .
C5 Zr1 C7 C15 -78.13(12) .
C2 Zr1 C7 C15 -143.65(13) .
C25 Zr1 C7 C15 8.20(12) .
C24 Zr1 C7 C15 38.36(12) .
C23 Zr1 C7 C15 41.53(14) .
C4 Zr1 C7 C15 -95.50(11) .
C26 Zr1 C7 C15 -16.19(13) .
C3 Zr1 C7 C15 -127.43(11) .
C22 Zr1 C7 C15 -3.99(15) .
Zr1 Zr1 C7 C15 139.46(10) 2_655
C1 C7 C8 C9 -40.67(19) .
C15 C7 C8 C9 100.51(16) .
Zr1 C7 C8 C9 -114.47(14) .
C1 C7 C8 C13 144.39(15) .
C15 C7 C8 C13 -74.43(18) .
Zr1 C7 C8 C13 70.59(16) .
C13 C8 C9 C10 -1.6(2) .
C7 C8 C9 C10 -176.79(15) .
C8 C9 C10 C11 0.5(3) .
C9 C10 C11 C12 1.5(3) .
C9 C10 C11 C14 -177.83(17) .
C10 C11 C12 C13 -2.4(3) .
C14 C11 C12 C13 176.94(17) .
C11 C12 C13 C8 1.3(3) .
C9 C8 C13 C12 0.7(2) .
C7 C8 C13 C12 175.81(15) .
C1 C7 C15 C16 39.5(2) .
C8 C7 C15 C16 -100.88(17) .
Zr1 C7 C15 C16 112.84(15) .
C1 C7 C15 C20 -143.94(15) .
C8 C7 C15 C20 75.66(18) .
Zr1 C7 C15 C20 -70.62(16) .
C20 C15 C16 C17 2.5(3) .
C7 C15 C16 C17 179.18(17) .
C15 C16 C17 C18 0.7(3) .
C16 C17 C18 C19 -2.8(3) .
C16 C17 C18 C21 176.9(2) .
C17 C18 C19 C20 1.6(3) .
C21 C18 C19 C20 -178.02(19) .
C18 C19 C20 C15 1.6(3) .
C16 C15 C20 C19 -3.6(2) .
C7 C15 C20 C19 179.77(14) .
C1 Zr1 C22 C26 30.64(13) .
C5 Zr1 C22 C26 37.83(11) .
C2 Zr1 C22 C26 86.61(13) .
C25 Zr1 C22 C26 -37.10(11) .
C24 Zr1 C22 C26 -77.37(12) .
C23 Zr1 C22 C26 -114.32(14) .
C4 Zr1 C22 C26 69.24(11) .
C7 Zr1 C22 C26 -21.98(14) .
C3 Zr1 C22 C26 94.49(11) .
Zr1 Zr1 C22 C26 -165.77(9) 2_655
C1 Zr1 C22 C23 144.96(10) .
C5 Zr1 C22 C23 152.15(10) .
C2 Zr1 C22 C23 -159.07(10) .
C25 Zr1 C22 C23 77.23(12) .
C24 Zr1 C22 C23 36.95(11) .
C4 Zr1 C22 C23 -176.44(10) .
C26 Zr1 C22 C23 114.32(14) .
C7 Zr1 C22 C23 92.35(12) .
C3 Zr1 C22 C23 -151.19(10) .
Zr1 Zr1 C22 C23 -51.45(10) 2_655
C1 Zr1 C22 C27 -93.15(13) .
C5 Zr1 C22 C27 -85.96(12) .
C2 Zr1 C22 C27 -37.19(16) .
C25 Zr1 C22 C27 -160.89(15) .
C24 Zr1 C22 C27 158.83(15) .
C23 Zr1 C22 C27 121.88(17) .
C4 Zr1 C22 C27 -54.55(12) .
C26 Zr1 C22 C27 -123.79(17) .
C7 Zr1 C22 C27 -145.77(10) .
C3 Zr1 C22 C27 -29.30(13) .
Zr1 Zr1 C22 C27 70.43(12) 2_655
C26 C22 C23 C24 0.47(17) .
C27 C22 C23 C24 178.30(14) .
Zr1 C22 C23 C24 -65.40(11) .
C26 C22 C23 Zr1 65.88(11) .
C27 C22 C23 Zr1 -116.30(14) .
C1 Zr1 C23 C24 36.34(19) .
C5 Zr1 C23 C24 78.74(13) .
C2 Zr1 C23 C24 -164.4(2) .
C25 Zr1 C23 C24 37.12(11) .
C4 Zr1 C23 C24 119.56(12) .
C26 Zr1 C23 C24 78.08(13) .
C7 Zr1 C23 C24 -5.83(15) .
C3 Zr1 C23 C24 157.52(11) .
C22 Zr1 C23 C24 115.30(16) .
Zr1 Zr1 C23 C24 -113.89(11) 2_655
C1 Zr1 C23 C22 -78.96(15) .
C5 Zr1 C23 C22 -36.55(12) .
C2 Zr1 C23 C22 80.3(3) .
C25 Zr1 C23 C22 -78.17(11) .
C24 Zr1 C23 C22 -115.30(16) .
C4 Zr1 C23 C22 4.26(12) .
C26 Zr1 C23 C22 -37.21(9) .
C7 Zr1 C23 C22 -121.13(9) .
C3 Zr1 C23 C22 42.22(14) .
Zr1 Zr1 C23 C22 130.81(9) 2_655
C22 C23 C24 C25 0.11(18) .
Zr1 C23 C24 C25 -66.60(12) .
C22 C23 C24 Zr1 66.71(11) .
C1 Zr1 C24 C25 -48.23(11) .
C5 Zr1 C24 C25 -7.47(11) .
C2 Zr1 C24 C25 -74.74(19) .
C23 Zr1 C24 C25 114.62(15) .
C4 Zr1 C24 C25 28.78(13) .
C26 Zr1 C24 C25 37.59(9) .
C7 Zr1 C24 C25 -69.81(10) .
C3 Zr1 C24 C25 49.9(2) .
C22 Zr1 C24 C25 77.76(10) .
Zr1 Zr1 C24 C25 -178.64(9) 2_655
C1 Zr1 C24 C23 -162.85(10) .
C5 Zr1 C24 C23 -122.09(11) .
C2 Zr1 C24 C23 170.64(14) .
C25 Zr1 C24 C23 -114.62(15) .
C4 Zr1 C24 C23 -85.84(14) .
C26 Zr1 C24 C23 -77.02(11) .
C7 Zr1 C24 C23 175.57(11) .
C3 Zr1 C24 C23 -64.7(3) .
C22 Zr1 C24 C23 -36.86(10) .
Zr1 Zr1 C24 C23 66.74(11) 2_655
C23 C24 C25 C26 -0.66(19) .
Zr1 C24 C25 C26 -68.07(12) .
C23 C24 C25 Zr1 67.40(11) .
C1 Zr1 C25 C24 142.31(9) .
C5 Zr1 C25 C24 173.35(10) .
C2 Zr1 C25 C24 149.39(9) .
C23 Zr1 C25 C24 -37.37(9) .
C4 Zr1 C25 C24 -158.82(9) .
C26 Zr1 C25 C24 -114.41(15) .
C7 Zr1 C25 C24 111.80(10) .
C3 Zr1 C25 C24 -162.01(9) .
C22 Zr1 C25 C24 -77.88(10) .
Zr1 Zr1 C25 C24 1.76(11) 2_655
C1 Zr1 C25 C26 -103.28(12) .
C5 Zr1 C25 C26 -72.24(12) .
C2 Zr1 C25 C26 -96.21(12) .
C24 Zr1 C25 C26 114.41(15) .
C23 Zr1 C25 C26 77.04(11) .
C4 Zr1 C25 C26 -44.41(13) .
C7 Zr1 C25 C26 -133.80(12) .
C3 Zr1 C25 C26 -47.61(15) .
C22 Zr1 C25 C26 36.52(10) .
Zr1 Zr1 C25 C26 116.16(11) 2_655
C23 C22 C26 C25 -0.88(18) .
C27 C22 C26 C25 -178.66(15) .
Zr1 C22 C26 C25 64.73(11) .
C23 C22 C26 Zr1 -65.61(11) .
C27 C22 C26 Zr1 116.61(15) .
C24 C25 C26 C22 0.96(19) .
Zr1 C25 C26 C22 -66.34(11) .
C24 C25 C26 Zr1 67.30(12) .
C1 Zr1 C26 C22 -158.64(9) .
C5 Zr1 C26 C22 -141.96(11) .
C2 Zr1 C26 C22 -127.71(10) .
C25 Zr1 C26 C22 115.44(17) .
C24 Zr1 C26 C22 78.27(11) .
C23 Zr1 C26 C22 37.52(9) .
C4 Zr1 C26 C22 -108.24(10) .
C7 Zr1 C26 C22 165.22(9) .
C3 Zr1 C26 C22 -98.03(10) .
Zr1 Zr1 C26 C22 20.09(13) 2_655
C1 Zr1 C26 C25 85.92(13) .
C5 Zr1 C26 C25 102.60(13) .
C2 Zr1 C26 C25 116.84(13) .
C24 Zr1 C26 C25 -37.17(12) .
C23 Zr1 C26 C25 -77.92(13) .
C4 Zr1 C26 C25 136.31(13) .
C7 Zr1 C26 C25 49.78(13) .
C3 Zr1 C26 C25 146.53(12) .
C22 Zr1 C26 C25 -115.44(17) .
Zr1 Zr1 C26 C25 -95.35(12) 2_655
C26 C22 C27 C28 139.66(16) .
C23 C22 C27 C28 -37.7(2) .
Zr1 C22 C27 C28 -128.31(11) .
C26 C22 C27 C35 14.2(2) .
C23 C22 C27 C35 -163.16(15) .
Zr1 C22 C27 C35 106.26(13) .
C22 C27 C28 C33 -45.25(19) .
C35 C27 C28 C33 80.73(17) .
C22 C27 C28 C29 136.99(15) .
C35 C27 C28 C29 -97.03(17) .
C33 C28 C29 C30 0.6(2) .
C27 C28 C29 C30 178.42(15) .
C28 C29 C30 C31 -1.0(3) .
C29 C30 C31 C32 0.0(3) .
C29 C30 C31 C34 -179.1(2) .
C30 C31 C32 C33 1.4(3) .
C34 C31 C32 C33 -179.5(2) .
C31 C32 C33 C28 -1.8(3) .
C29 C28 C33 C32 0.8(2) .
C27 C28 C33 C32 -177.02(15) .
C22 C27 C35 C36 -119.51(16) .
C28 C27 C35 C36 114.67(17) .
C22 C27 C35 C40 61.09(19) .
C28 C27 C35 C40 -64.73(18) .
C40 C35 C36 C37 0.9(3) .
C27 C35 C36 C37 -178.49(16) .
C35 C36 C37 C38 0.4(3) .
C36 C37 C38 C39 -1.3(3) .
C36 C37 C38 C41 178.5(2) .
C37 C38 C39 C40 0.9(3) .
C41 C38 C39 C40 -178.9(2) .
C38 C39 C40 C35 0.5(3) .
C36 C35 C40 C39 -1.4(3) .
C27 C35 C40 C39 178.02(16) .
